data_4338310
loop_
_publ_author_name
'Balasekaran, Samundeeswari Mariappan'
'Spandl, Johann'
'Hagenbach, Adelheid'
'K\"ohler, Klaus'
'Drees, Markus'
'Abram, Ulrich'

_publ_section_title
;
 Fluoridonitrosyl Complexes of Technetium(I) and Technetium(II).
 Synthesis, Characterization, Reactions, and DFT Calculations.
;
_journal_issue 10
_journal_name_full 'Inorganic chemistry'
_journal_page_first 5117
_journal_page_last 5128
_journal_paper_doi 10.1021/ic500229r
_journal_volume 53
_journal_year 2014
_chemical_formula_moiety 'F5 N O Tc, O, 2(Rb)'
_chemical_formula_sum 'F5 N O2 Rb2 Tc'
_chemical_formula_weight 409.95
_chemical_name_common
;
Dirubidium pentafluoronitrosyltechnetate(II) monohydrate
;
_chemical_name_systematic
;
Dirubidium pentafluoronitrosyltechnetate(II) monohydrate
;
_space_group_IT_number 63
_symmetry_cell_setting orthorhombic
_symmetry_space_group_name_Hall '-C 2c 2'
_symmetry_space_group_name_H-M 'C m c m'
_atom_sites_solution_hydrogens none
_atom_sites_solution_primary heavy
_atom_sites_solution_secondary difmap
_audit_creation_method SHELXL-97
_cell_angle_alpha 90.00
_cell_angle_beta 90.00
_cell_angle_gamma 90.00
_cell_formula_units_Z 4
_cell_length_a 6.4690(10)
_cell_length_b 18.960(3)
_cell_length_c 6.4920(10)
_cell_measurement_reflns_used 3788
_cell_measurement_temperature 200(2)
_cell_measurement_theta_max 29.51
_cell_measurement_theta_min 5.32
_cell_volume 796.3(2)
_computing_cell_refinement 'STOE X-AREA'
_computing_data_collection 'STOE X-AREA'
_computing_data_reduction 'STOE X-RED'
_computing_molecular_graphics Diamond
_computing_publication_material WinGX
_computing_structure_refinement 'SHELXL-97 (Sheldrick, 2008)'
_computing_structure_solution 'SHELXS-97 (Sheldrick, 2008)'
_diffrn_ambient_temperature 200(2)
_diffrn_detector_area_resol_mean 6.67
_diffrn_measured_fraction_theta_full 0.981
_diffrn_measured_fraction_theta_max 0.981
_diffrn_measurement_device_type 'STOE IPDS 2T'
_diffrn_measurement_method 'rotation method'
_diffrn_radiation_monochromator graphite
_diffrn_radiation_source 'fine-focus sealed tube'
_diffrn_radiation_type MoK\a
_diffrn_radiation_wavelength 0.71073
_diffrn_reflns_av_R_equivalents 0.1095
_diffrn_reflns_av_sigmaI/netI 0.0534
_diffrn_reflns_limit_h_max 7
_diffrn_reflns_limit_h_min -8
_diffrn_reflns_limit_k_max 25
_diffrn_reflns_limit_k_min -26
_diffrn_reflns_limit_l_max 8
_diffrn_reflns_limit_l_min -7
_diffrn_reflns_number 2951
_diffrn_reflns_theta_full 29.16
_diffrn_reflns_theta_max 29.16
_diffrn_reflns_theta_min 5.33
_exptl_absorpt_coefficient_mu 13.997
_exptl_absorpt_correction_T_max 0.5039
_exptl_absorpt_correction_T_min 0.0782
_exptl_absorpt_correction_type integration
_exptl_absorpt_process_details
;
P. Coppens in "Crystallographic Computing" ed F.R Ahmed, S.R. Hall 
and C.P.Huber, Copenhagen, Munksgaard, (1979) pp 255-270
;
_exptl_crystal_colour blue-violet
_exptl_crystal_density_diffrn 3.420
_exptl_crystal_density_method 'not measured'
_exptl_crystal_description plate
_exptl_crystal_F_000 740
_exptl_crystal_size_max 0.400
_exptl_crystal_size_mid 0.227
_exptl_crystal_size_min 0.090
_refine_diff_density_max 2.314
_refine_diff_density_min -1.977
_refine_diff_density_rms 0.308
_refine_ls_extinction_method none
_refine_ls_goodness_of_fit_ref 1.113
_refine_ls_hydrogen_treatment none
_refine_ls_matrix_type full
_refine_ls_number_parameters 38
_refine_ls_number_reflns 620
_refine_ls_number_restraints 0
_refine_ls_restrained_S_all 1.113
_refine_ls_R_factor_all 0.0592
_refine_ls_R_factor_gt 0.0546
_refine_ls_shift/su_max 0.000
_refine_ls_shift/su_mean 0.000
_refine_ls_structure_factor_coef Fsqd
_refine_ls_weighting_details 'calc w=1/[\s^2^(Fo^2^)+(0.1072P)^2^+1.2894P] where P=(Fo^2^+2Fc^2^)/3'
_refine_ls_weighting_scheme calc
_refine_ls_wR_factor_gt 0.1430
_refine_ls_wR_factor_ref 0.1563
_reflns_number_gt 564
_reflns_number_total 620
_reflns_threshold_expression >2\s(I)
_cod_data_source_file ic500229r_si_002.cif
_cod_data_source_block rb2[tc(no)f5]
_cod_depositor_comments
;
The following automatic conversions were performed:

'_symmetry_cell_setting' value 'Orthorhombic' changed to
'orthorhombic' according to
/usr/data/users/saulius/crontab/automatic-downloads/rss-feeds/ACS/lib/dictionaries/cif_core.dic
dictionary named 'cif_core.dic' version 2.4.2 from 2011-04-26.

Automatic conversion script
Id: cif_fix_values 2281 2013-09-26 08:29:07Z andrius 

 Adding full bibliography for 4338309--4338316.cif.
;
_cod_original_sg_symbol_H-M Cmcm
_cod_database_code 4338310

loop_
_symmetry_equiv_pos_as_xyz
'x, y, z'
'-x, -y, z+1/2'
'x, -y, -z'
'-x, y, -z+1/2'
'x+1/2, y+1/2, z'
'-x+1/2, -y+1/2, z+1/2'
'x+1/2, -y+1/2, -z'
'-x+1/2, y+1/2, -z+1/2'
'-x, -y, -z'
'x, y, -z-1/2'
'-x, y, z'
'x, -y, z-1/2'
'-x+1/2, -y+1/2, -z'
'x+1/2, y+1/2, -z-1/2'
'-x+1/2, y+1/2, z'
'x+1/2, -y+1/2, z-1/2'

loop_
_atom_site_label
_atom_site_type_symbol
_atom_site_fract_x
_atom_site_fract_y
_atom_site_fract_z
_atom_site_U_iso_or_equiv
_atom_site_adp_type
_atom_site_occupancy
_atom_site_symmetry_multiplicity
_atom_site_calc_flag
_atom_site_refinement_flags
Tc1 Tc 0.5000 0.14066(5) 0.2500 0.0289(4) Uani 1 4 d S
F1 F 0.2841(6) 0.1493(2) 0.0395(7) 0.0465(11) Uani 1 1 d .
F2 F 0.5000 0.2462(5) 0.2500 0.0421(19) Uani 1 4 d S
O1 O 0.5000 -0.0111(7) 0.2500 0.087(5) Uani 1 4 d S
N1 N 0.5000 0.0471(7) 0.2500 0.049(3) Uani 1 4 d S
Rb1 Rb 0.0000 0.25315(8) 0.2500 0.0372(4) Uani 1 4 d S
Rb2 Rb 0.0000 0.10452(8) 0.7500 0.0394(4) Uani 1 4 d S
O2 O 0.0000 -0.0441(9) 0.7500 0.095(6) Uani 1 4 d S

loop_
_atom_site_aniso_label
_atom_site_aniso_U_11
_atom_site_aniso_U_22
_atom_site_aniso_U_33
_atom_site_aniso_U_23
_atom_site_aniso_U_13
_atom_site_aniso_U_12
Tc1 0.0308(5) 0.0330(6) 0.0230(5) 0.000 0.000 0.000
F1 0.0428(19) 0.064(3) 0.032(2) -0.0026(17) -0.0112(17) 0.0012(17)
F2 0.040(4) 0.045(5) 0.041(5) 0.000 0.000 0.000
O1 0.145(14) 0.025(5) 0.091(12) 0.000 0.000 0.000
N1 0.060(7) 0.038(7) 0.050(8) 0.000 0.000 0.000
Rb1 0.0402(7) 0.0403(7) 0.0311(7) 0.000 0.000 0.000
Rb2 0.0428(7) 0.0426(8) 0.0326(7) 0.000 0.000 0.000
O2 0.074(9) 0.056(10) 0.16(2) 0.000 0.000 0.000

loop_
_atom_type_symbol
_atom_type_description
_atom_type_scat_dispersion_real
_atom_type_scat_dispersion_imag
_atom_type_scat_source
F F 0.0171 0.0103 'International Tables Vol C Tables 4.2.6.8 and 6.1.1.4'
N N 0.0061 0.0033 'International Tables Vol C Tables 4.2.6.8 and 6.1.1.4'
O O 0.0106 0.0060 'International Tables Vol C Tables 4.2.6.8 and 6.1.1.4'
Rb Rb -0.9393 2.9676 'International Tables Vol C Tables 4.2.6.8 and 6.1.1.4'
Tc Tc -1.4390 0.7593 'International Tables Vol C Tables 4.2.6.8 and 6.1.1.4'

loop_
_geom_angle_atom_site_label_1
_geom_angle_atom_site_label_2
_geom_angle_atom_site_label_3
_geom_angle
_geom_angle_site_symmetry_1
_geom_angle_site_symmetry_3
N1 Tc1 F1 94.81(13) . 4_655
N1 Tc1 F1 94.81(13) . .
F1 Tc1 F1 170.4(3) 4_655 .
N1 Tc1 F1 94.81(13) . 10_556
F1 Tc1 F1 90.8(3) 4_655 10_556
F1 Tc1 F1 88.3(3) . 10_556
N1 Tc1 F1 94.81(13) . 11_655
F1 Tc1 F1 88.3(3) 4_655 11_655
F1 Tc1 F1 90.8(3) . 11_655
F1 Tc1 F1 170.4(3) 10_556 11_655
N1 Tc1 F2 180.000(1) . .
F1 Tc1 F2 85.19(13) 4_655 .
F1 Tc1 F2 85.19(13) . .
F1 Tc1 F2 85.19(13) 10_556 .
F1 Tc1 F2 85.19(13) 11_655 .
Tc1 F1 Rb2 157.2(2) . 1_554
Tc1 F1 Rb1 99.07(15) . 13
Rb2 F1 Rb1 94.21(13) 1_554 13
Tc1 F1 Rb1 99.96(16) . .
Rb2 F1 Rb1 95.94(12) 1_554 .
Rb1 F1 Rb1 99.56(13) 13 .
Tc1 F2 Rb2 180.0 . 13_556
Tc1 F2 Rb1 92.33(18) . 1_655
Rb2 F2 Rb1 87.67(18) 13_556 1_655
Tc1 F2 Rb1 92.33(18) . .
Rb2 F2 Rb1 87.67(18) 13_556 .
Rb1 F2 Rb1 175.3(4) 1_655 .
Tc1 F2 Rb1 90.21(18) . 13_556
Rb2 F2 Rb1 89.79(18) 13_556 13_556
Rb1 F2 Rb1 89.992(8) 1_655 13_556
Rb1 F2 Rb1 89.992(8) . 13_556
Tc1 F2 Rb1 90.21(18) . 13
Rb2 F2 Rb1 89.79(18) 13_556 13
Rb1 F2 Rb1 89.992(8) 1_655 13
Rb1 F2 Rb1 89.992(8) . 13
Rb1 F2 Rb1 179.6(4) 13_556 13
O1 N1 Tc1 180.0 . .
F1 Rb1 F1 55.82(15) 6 16_456
F1 Rb1 F1 103.42(18) 6 7_455
F1 Rb1 F1 78.10(16) 16_456 7_455
F1 Rb1 F1 78.10(16) 6 13
F1 Rb1 F1 103.42(18) 16_456 13
F1 Rb1 F1 55.82(15) 7_455 13
F1 Rb1 F1 166.87(15) 6 11
F1 Rb1 F1 113.83(8) 16_456 11
F1 Rb1 F1 80.44(13) 7_455 11
F1 Rb1 F1 113.81(7) 13 11
F1 Rb1 F1 113.81(7) 6 4
F1 Rb1 F1 80.44(13) 16_456 4
F1 Rb1 F1 113.83(8) 7_455 4
F1 Rb1 F1 166.87(15) 13 4
F1 Rb1 F1 53.80(16) 11 4
F1 Rb1 F1 80.44(13) 6 10_556
F1 Rb1 F1 113.81(7) 16_456 10_556
F1 Rb1 F1 166.87(15) 7_455 10_556
F1 Rb1 F1 113.83(8) 13 10_556
F1 Rb1 F1 98.64(17) 11 10_556
F1 Rb1 F1 74.98(15) 4 10_556
F1 Rb1 F1 113.83(8) 6 .
F1 Rb1 F1 166.87(15) 16_456 .
F1 Rb1 F1 113.81(7) 7_455 .
F1 Rb1 F1 80.44(13) 13 .
F1 Rb1 F1 74.98(15) 11 .
F1 Rb1 F1 98.64(17) 4 .
F1 Rb1 F1 53.80(16) 10_556 .
F1 Rb1 F2 119.53(14) 6 1_455
F1 Rb1 F2 63.73(15) 16_456 1_455
F1 Rb1 F2 63.73(15) 7_455 1_455
F1 Rb1 F2 119.53(14) 13 1_455
F1 Rb1 F2 50.61(16) 11 1_455
F1 Rb1 F2 50.61(16) 4 1_455
F1 Rb1 F2 125.57(17) 10_556 1_455
F1 Rb1 F2 125.57(17) . 1_455
F1 Rb1 F2 63.73(15) 6 .
F1 Rb1 F2 119.53(14) 16_456 .
F1 Rb1 F2 119.53(14) 7_455 .
F1 Rb1 F2 63.73(15) 13 .
F1 Rb1 F2 125.57(17) 11 .
F1 Rb1 F2 125.57(17) 4 .
F1 Rb1 F2 50.61(16) 10_556 .
F1 Rb1 F2 50.61(16) . .
F2 Rb1 F2 175.3(4) 1_455 .
F1 Rb1 F2 50.78(16) 6 13_556
F1 Rb1 F2 50.78(16) 16_456 13_556
F1 Rb1 F2 128.89(16) 7_455 13_556
F1 Rb1 F2 128.89(16) 13 13_556
F1 Rb1 F2 117.05(15) 11 13_556
F1 Rb1 F2 63.25(16) 4 13_556
F1 Rb1 F2 63.25(15) 10_556 13_556
F1 Rb1 F2 117.05(15) . 13_556
F2 Rb1 F2 90.008(8) 1_455 13_556
F2 Rb1 F2 90.008(8) . 13_556
F1 Rb1 F2 128.89(16) 6 13
F1 Rb1 F2 128.89(16) 16_456 13
F1 Rb1 F2 50.78(16) 7_455 13
F1 Rb1 F2 50.78(16) 13 13
F1 Rb1 F2 63.25(16) 11 13
F1 Rb1 F2 117.05(15) 4 13
F1 Rb1 F2 117.05(15) 10_556 13
F1 Rb1 F2 63.25(15) . 13
F2 Rb1 F2 90.008(8) 1_455 13
F2 Rb1 F2 90.008(8) . 13
F2 Rb1 F2 179.6(4) 13_556 13
F1 Rb2 F1 144.2(2) 1_556 4
F1 Rb2 F1 83.40(18) 1_556 11_556
F1 Rb2 F1 85.74(18) 4 11_556
F1 Rb2 F1 85.74(18) 1_556 10_556
F1 Rb2 F1 83.40(18) 4 10_556
F1 Rb2 F1 144.2(2) 11_556 10_556
F1 Rb2 O2 107.91(10) 1_556 .
F1 Rb2 O2 107.91(10) 4 .
F1 Rb2 O2 107.91(10) 11_556 .
F1 Rb2 O2 107.91(10) 10_556 .
F1 Rb2 F2 72.09(10) 1_556 13_556
F1 Rb2 F2 72.09(10) 4 13_556
F1 Rb2 F2 72.09(10) 11_556 13_556
F1 Rb2 F2 72.09(10) 10_556 13_556
O2 Rb2 F2 180.000(1) . 13_556
F1 Rb2 O2 57.4(2) 1_556 9_557
F1 Rb2 O2 138.07(9) 4 9_557
F1 Rb2 O2 57.4(2) 11_556 9_557
F1 Rb2 O2 138.07(9) 10_556 9_557
O2 Rb2 O2 70.6(3) . 9_557
F2 Rb2 O2 109.4(3) 13_556 9_557
F1 Rb2 O2 138.07(9) 1_556 9_556
F1 Rb2 O2 57.4(2) 4 9_556
F1 Rb2 O2 138.07(9) 11_556 9_556
F1 Rb2 O2 57.4(2) 10_556 9_556
O2 Rb2 O2 70.6(3) . 9_556
F2 Rb2 O2 109.4(3) 13_556 9_556
O2 Rb2 O2 141.1(6) 9_557 9_556
Rb2 O2 Rb2 109.4(3) . 9_556
Rb2 O2 Rb2 109.4(3) . 9_557
Rb2 O2 Rb2 141.1(6) 9_556 9_557

loop_
_geom_bond_atom_site_label_1
_geom_bond_atom_site_label_2
_geom_bond_distance
_geom_bond_site_symmetry_2
Tc1 N1 1.775(14) .
Tc1 F1 1.961(4) 4_655
Tc1 F1 1.961(4) .
Tc1 F1 1.961(4) 10_556
Tc1 F1 1.961(4) 11_655
Tc1 F2 2.001(10) .
F1 Rb2 2.763(4) 1_554
F1 Rb1 2.984(5) 13
F1 Rb1 3.020(5) .
F2 Rb2 2.830(10) 13_556
F2 Rb1 3.2372(6) 1_655
F2 Rb1 3.2372(6) .
F2 Rb1 3.2460(5) 13_556
F2 Rb1 3.2460(5) 13
O1 N1 1.10(2) .
Rb1 F1 2.984(5) 6
Rb1 F1 2.984(5) 16_456
Rb1 F1 2.984(5) 7_455
Rb1 F1 2.984(5) 13
Rb1 F1 3.020(5) 11
Rb1 F1 3.020(5) 4
Rb1 F1 3.020(5) 10_556
Rb1 F2 3.2372(6) 1_455
Rb1 F2 3.2460(5) 13_556
Rb1 F2 3.2460(5) 13
Rb2 F1 2.763(4) 1_556
Rb2 F1 2.763(4) 4
Rb2 F1 2.763(4) 11_556
Rb2 F1 2.763(4) 10_556
Rb2 O2 2.818(18) .
Rb2 F2 2.830(10) 13_556
Rb2 O2 3.442(6) 9_557
Rb2 O2 3.442(6) 9_556
O2 Rb2 3.442(6) 9_556
O2 Rb2 3.442(6) 9_557

loop_
_geom_torsion_atom_site_label_1
_geom_torsion_atom_site_label_2
_geom_torsion_atom_site_label_3
_geom_torsion_atom_site_label_4
_geom_torsion
_geom_torsion_site_symmetry_1
_geom_torsion_site_symmetry_4
N1 Tc1 F1 Rb2 -3.1(6) . 1_554
F1 Tc1 F1 Rb2 176.9(6) 4_655 1_554
F1 Tc1 F1 Rb2 -97.8(5) 10_556 1_554
F1 Tc1 F1 Rb2 91.8(6) 11_655 1_554
F2 Tc1 F1 Rb2 176.9(6) . 1_554
N1 Tc1 F1 Rb1 -128.05(10) . 13
F1 Tc1 F1 Rb1 51.96(10) 4_655 13
F1 Tc1 F1 Rb1 137.26(9) 10_556 13
F1 Tc1 F1 Rb1 -33.1(2) 11_655 13
F2 Tc1 F1 Rb1 51.95(10) . 13
N1 Tc1 F1 Rb1 130.49(10) . .
F1 Tc1 F1 Rb1 -49.51(10) 4_655 .
F1 Tc1 F1 Rb1 35.8(2) 10_556 .
F1 Tc1 F1 Rb1 -134.61(10) 11_655 .
F2 Tc1 F1 Rb1 -49.51(10) . .
N1 Tc1 F2 Rb2 0(100) . 13_556
F1 Tc1 F2 Rb2 123(100) 4_655 13_556
F1 Tc1 F2 Rb2 -57(100) . 13_556
F1 Tc1 F2 Rb2 -145(100) 10_556 13_556
F1 Tc1 F2 Rb2 35(100) 11_655 13_556
N1 Tc1 F2 Rb1 180(100) . 1_655
F1 Tc1 F2 Rb1 44.37(13) 4_655 1_655
F1 Tc1 F2 Rb1 -135.63(13) . 1_655
F1 Tc1 F2 Rb1 135.63(13) 10_556 1_655
F1 Tc1 F2 Rb1 -44.37(13) 11_655 1_655
N1 Tc1 F2 Rb1 0(100) . .
F1 Tc1 F2 Rb1 -135.63(13) 4_655 .
F1 Tc1 F2 Rb1 44.37(13) . .
F1 Tc1 F2 Rb1 -44.37(13) 10_556 .
F1 Tc1 F2 Rb1 135.63(13) 11_655 .
N1 Tc1 F2 Rb1 90(100) . 13_556
F1 Tc1 F2 Rb1 -45.63(13) 4_655 13_556
F1 Tc1 F2 Rb1 134.37(13) . 13_556
F1 Tc1 F2 Rb1 45.63(13) 10_556 13_556
F1 Tc1 F2 Rb1 -134.37(13) 11_655 13_556
N1 Tc1 F2 Rb1 -90(100) . 13
F1 Tc1 F2 Rb1 134.37(13) 4_655 13
F1 Tc1 F2 Rb1 -45.63(13) . 13
F1 Tc1 F2 Rb1 -134.37(13) 10_556 13
F1 Tc1 F2 Rb1 45.63(13) 11_655 13
F1 Tc1 N1 O1 -44(100) 4_655 .
F1 Tc1 N1 O1 136(100) . .
F1 Tc1 N1 O1 -136(100) 10_556 .
F1 Tc1 N1 O1 44(100) 11_655 .
F2 Tc1 N1 O1 0.0 . .
Tc1 F1 Rb1 F1 28.69(19) . 6
Rb2 F1 Rb1 F1 -167.66(12) 1_554 6
Rb1 F1 Rb1 F1 -72.37(18) 13 6
Tc1 F1 Rb1 F1 -7.2(6) . 16_456
Rb2 F1 Rb1 F1 156.4(4) 1_554 16_456
Rb1 F1 Rb1 F1 -108.3(5) 13 16_456
Tc1 F1 Rb1 F1 146.87(16) . 7_455
Rb2 F1 Rb1 F1 -49.48(15) 1_554 7_455
Rb1 F1 Rb1 F1 45.81(16) 13 7_455
Tc1 F1 Rb1 F1 101.06(18) . 13
Rb2 F1 Rb1 F1 -95.30(14) 1_554 13
Rb1 F1 Rb1 F1 0.0 13 13
Tc1 F1 Rb1 F1 -140.97(10) . 11
Rb2 F1 Rb1 F1 22.68(16) 1_554 11
Rb1 F1 Rb1 F1 117.98(8) 13 11
Tc1 F1 Rb1 F1 -92.21(17) . 4
Rb2 F1 Rb1 F1 71.44(10) 1_554 4
Rb1 F1 Rb1 F1 166.73(15) 13 4
Tc1 F1 Rb1 F1 -28.07(18) . 10_556
Rb2 F1 Rb1 F1 135.58(8) 1_554 10_556
Rb1 F1 Rb1 F1 -129.12(7) 13 10_556
Tc1 F1 Rb1 F2 -139.34(16) . 1_455
Rb2 F1 Rb1 F2 24.3(2) 1_554 1_455
Rb1 F1 Rb1 F2 119.60(15) 13 1_455
Tc1 F1 Rb1 F2 37.32(17) . .
Rb2 F1 Rb1 F2 -159.0(2) 1_554 .
Rb1 F1 Rb1 F2 -63.74(16) 13 .
Tc1 F1 Rb1 F2 -27.9(2) . 13_556
Rb2 F1 Rb1 F2 135.74(16) 1_554 13_556
Rb1 F1 Rb1 F2 -128.96(15) 13 13_556
Tc1 F1 Rb1 F2 151.8(2) . 13
Rb2 F1 Rb1 F2 -44.58(15) 1_554 13
Rb1 F1 Rb1 F2 50.72(16) 13 13
Tc1 F2 Rb1 F1 135.37(11) . 6
Rb2 F2 Rb1 F1 -44.63(11) 13_556 6
Rb1 F2 Rb1 F1 -44.63(11) 1_655 6
Rb1 F2 Rb1 F1 45.16(15) 13_556 6
Rb1 F2 Rb1 F1 -134.4(3) 13 6
Tc1 F2 Rb1 F1 133.61(12) . 16_456
Rb2 F2 Rb1 F1 -46.39(12) 13_556 16_456
Rb1 F2 Rb1 F1 -46.39(12) 1_655 16_456
Rb1 F2 Rb1 F1 43.4(3) 13_556 16_456
Rb1 F2 Rb1 F1 -136.18(15) 13 16_456
Tc1 F2 Rb1 F1 -133.61(12) . 7_455
Rb2 F2 Rb1 F1 46.39(12) 13_556 7_455
Rb1 F2 Rb1 F1 46.39(12) 1_655 7_455
Rb1 F2 Rb1 F1 136.18(15) 13_556 7_455
Rb1 F2 Rb1 F1 -43.4(3) 13 7_455
Tc1 F2 Rb1 F1 -135.37(11) . 13
Rb2 F2 Rb1 F1 44.63(11) 13_556 13
Rb1 F2 Rb1 F1 44.63(11) 1_655 13
Rb1 F2 Rb1 F1 134.4(3) 13_556 13
Rb1 F2 Rb1 F1 -45.16(15) 13 13
Tc1 F2 Rb1 F1 -33.80(13) . 11
Rb2 F2 Rb1 F1 146.20(13) 13_556 11
Rb1 F2 Rb1 F1 146.20(13) 1_655 11
Rb1 F2 Rb1 F1 -124.00(15) 13_556 11
Rb1 F2 Rb1 F1 56.4(3) 13 11
Tc1 F2 Rb1 F1 33.80(13) . 4
Rb2 F2 Rb1 F1 -146.20(13) 13_556 4
Rb1 F2 Rb1 F1 -146.20(13) 1_655 4
Rb1 F2 Rb1 F1 -56.4(3) 13_556 4
Rb1 F2 Rb1 F1 124.00(15) 13 4
Tc1 F2 Rb1 F1 35.83(13) . 10_556
Rb2 F2 Rb1 F1 -144.17(13) 13_556 10_556
Rb1 F2 Rb1 F1 -144.17(13) 1_655 10_556
Rb1 F2 Rb1 F1 -54.38(15) 13_556 10_556
Rb1 F2 Rb1 F1 126.0(3) 13 10_556
Tc1 F2 Rb1 F1 -35.83(13) . .
Rb2 F2 Rb1 F1 144.17(13) 13_556 .
Rb1 F2 Rb1 F1 144.17(13) 1_655 .
Rb1 F2 Rb1 F1 -126.0(3) 13_556 .
Rb1 F2 Rb1 F1 54.38(15) 13 .
Tc1 F2 Rb1 F2 0.0 . 1_455
Rb2 F2 Rb1 F2 180.0 13_556 1_455
Rb1 F2 Rb1 F2 180.0 1_655 1_455
Rb1 F2 Rb1 F2 -90.21(18) 13_556 1_455
Rb1 F2 Rb1 F2 90.21(18) 13 1_455
Tc1 F2 Rb1 F2 90.21(18) . 13_556
Rb2 F2 Rb1 F2 -89.79(18) 13_556 13_556
Rb1 F2 Rb1 F2 -89.79(18) 1_655 13_556
Rb1 F2 Rb1 F2 0.0 13_556 13_556
Rb1 F2 Rb1 F2 -179.6(4) 13 13_556
Tc1 F2 Rb1 F2 -90.21(18) . 13
Rb2 F2 Rb1 F2 89.79(18) 13_556 13
Rb1 F2 Rb1 F2 89.79(18) 1_655 13
Rb1 F2 Rb1 F2 179.6(4) 13_556 13
Rb1 F2 Rb1 F2 0.0 13 13
F1 Rb2 O2 Rb2 -135.64(10) 1_556 9_556
F1 Rb2 O2 Rb2 44.36(10) 4 9_556
F1 Rb2 O2 Rb2 135.64(10) 11_556 9_556
F1 Rb2 O2 Rb2 -44.36(10) 10_556 9_556
F2 Rb2 O2 Rb2 0(100) 13_556 9_556
O2 Rb2 O2 Rb2 180.0 9_557 9_556
O2 Rb2 O2 Rb2 0.0 9_556 9_556
F1 Rb2 O2 Rb2 44.36(10) 1_556 9_557
F1 Rb2 O2 Rb2 -135.64(10) 4 9_557
F1 Rb2 O2 Rb2 -44.36(10) 11_556 9_557
F1 Rb2 O2 Rb2 135.64(10) 10_556 9_557
F2 Rb2 O2 Rb2 0(100) 13_556 9_557
O2 Rb2 O2 Rb2 0.0 9_557 9_557
O2 Rb2 O2 Rb2 180.0 9_556 9_557
